data_2022976
loop_
_publ_author_name
'Upmann, Daniel'
'Jones, Peter G.'
'Bockfeld, Dirk'
'T&#xe2;rcoveanu, Eliza'

_publ_section_title
;
 Crystal structures of sixteen phosphane chalcogenide complexes of gold(I)
 chloride, bromide and iodide.
;
_journal_coeditor_code YZ2044
_journal_issue 'Pt 1'
_journal_name_full 'Acta crystallographica. Section E, Crystallographic communications'
_journal_page_first 34
_journal_page_last 49
_journal_paper_doi 10.1107/S2056989023010459
_journal_volume 80
_journal_year 2024
_chemical_formula_iupac '[Au Br (C11 H25 P Se)]'
_chemical_formula_moiety 'C11 H25 Au Br P Se'
_chemical_formula_sum 'C11 H25 Au Br P Se'
_chemical_formula_weight 544.11
_chemical_name_systematic
;
[Bis(<i>tert</i>-butyl)(propan-2-yl)phosphane selenide-\k<i>Se</i>]bromidogold
;
_space_group_crystal_system monoclinic
_space_group_IT_number 14
_space_group_name_Hall '-P 2ybc'
_space_group_name_H-M_alt 'P 1 21/c 1'
_atom_sites_solution_hydrogens geom
_atom_sites_solution_primary direct
_atom_sites_solution_secondary difmap
_audit_creation_method SHELXL-2019/3
_cell_angle_alpha 90
_cell_angle_beta 90.4697(10)
_cell_angle_gamma 90
_cell_formula_units_Z 4
_cell_length_a 7.66804(8)
_cell_length_b 14.77026(16)
_cell_length_c 13.94963(15)
_cell_measurement_reflns_used 31967
_cell_measurement_temperature 100(2)
_cell_measurement_theta_max 30.8472
_cell_measurement_theta_min 2.6510
_cell_volume 1579.87(3)
_computing_cell_refinement
;
CrysAlisPro, Version 1.171.35.11 (Rigaku OD, 2020)
;
_computing_data_collection
;
CrysAlisPro, Version 1.171.35.11 (Rigaku OD, 2020)
;
_computing_data_reduction
;
CrysAlisPro, Version 1.171.35.11 (Rigaku OD, 2020)
;
_computing_molecular_graphics
;
Bruker XP (Bruker, 1998)
;
_computing_publication_material
;
SHELXL-2019/3 (Sheldrick, 2015)
;
_computing_structure_refinement
;
SHELXL-2019/3 (Sheldrick, 2015)
;
_computing_structure_solution
;
SHELXS-97 (Sheldrick, 2008)
;
_diffrn_ambient_temperature 100(2)
_diffrn_detector_area_resol_mean 16.1419
_diffrn_measured_fraction_theta_full 0.994
_diffrn_measured_fraction_theta_max 0.956
_diffrn_measurement_device_type 'Oxford Diffraction Xcalibur, Eos'
_diffrn_measurement_method '\w scans'
_diffrn_radiation_type MoK\a
_diffrn_radiation_wavelength 0.71073
_diffrn_reflns_av_R_equivalents 0.0715
_diffrn_reflns_av_unetI/netI 0.0254
_diffrn_reflns_limit_h_max 10
_diffrn_reflns_limit_h_min -11
_diffrn_reflns_limit_k_max 21
_diffrn_reflns_limit_k_min -21
_diffrn_reflns_limit_l_max 20
_diffrn_reflns_limit_l_min -19
_diffrn_reflns_number 86680
_diffrn_reflns_theta_full 30.000
_diffrn_reflns_theta_max 30.916
_diffrn_reflns_theta_min 2.656
_diffrn_source 'fine-focus sealed tube'
_exptl_absorpt_coefficient_mu 14.219
_exptl_absorpt_correction_T_max 0.1252
_exptl_absorpt_correction_T_min 0.0699
_exptl_absorpt_correction_type multi-scan
_exptl_absorpt_process_details
;
CrysAlisPro, Version 1.171.35.11 (Rigaku OD, 2020)
;
_exptl_crystal_colour colourless
_exptl_crystal_density_diffrn 2.288
_exptl_crystal_density_method 'not measured'
_exptl_crystal_description plate
_exptl_crystal_F_000 1016
_exptl_crystal_size_max 0.4
_exptl_crystal_size_mid 0.35
_exptl_crystal_size_min 0.25
_refine_diff_density_max 3.433
_refine_diff_density_min -2.674
_refine_ls_extinction_coef 0.00170(12)
_refine_ls_extinction_expression Fc^*^=kFc[1+0.001xFc^2^\l^3^/sin(2\q)]^-1/4^
_refine_ls_extinction_method
;
SHELXL-2019/3 (Sheldrick, 2015)
;
_refine_ls_goodness_of_fit_ref 1.069
_refine_ls_hydrogen_treatment constr
_refine_ls_matrix_type full
_refine_ls_number_parameters 145
_refine_ls_number_reflns 4774
_refine_ls_number_restraints 0
_refine_ls_restrained_S_all 1.069
_refine_ls_R_factor_all 0.0378
_refine_ls_R_factor_gt 0.0327
_refine_ls_shift/su_max 0.001
_refine_ls_shift/su_mean 0.000
_refine_ls_structure_factor_coef Fsqd
_refine_ls_weighting_details 'w=1/[\s^2^(Fo^2^)+(0.0399P)^2^+11.7761P] where P=(Fo^2^+2Fc^2^)/3'
_refine_ls_weighting_scheme calc
_refine_ls_wR_factor_gt 0.0799
_refine_ls_wR_factor_ref 0.0832
_reflns_number_gt 4380
_reflns_number_total 4774
_reflns_threshold_expression 'I > 2\s(I)'
_cod_data_source_file yz2044sup1.cif
_cod_data_source_block 7b
_cod_depositor_comments 'Adding full bibliography for 2022965--2022980.cif.'
_cod_original_sg_symbol_H-M 'P 21/c'
_cod_database_code 2022976
_cod_database_fobs_code 2022976
_shelx_space_group_comment
;
The symmetry employed for this shelxl refinement is uniquely defined
by the following loop, which should always be used as a source of
symmetry information in preference to the above space-group names.
They are only intended as comments.
;
_shelx_estimated_absorpt_t_min 0.070
_shelx_estimated_absorpt_t_max 0.125

loop_
_space_group_symop_operation_xyz
'x, y, z'
'-x, y+1/2, -z+1/2'
'-x, -y, -z'
'x, -y-1/2, z-1/2'

loop_
_atom_site_type_symbol
_atom_site_label
_atom_site_fract_x
_atom_site_fract_y
_atom_site_fract_z
_atom_site_U_iso_or_equiv
_atom_site_adp_type
_atom_site_calc_flag
_atom_site_occupancy
_atom_site_disorder_assembly
_atom_site_disorder_group
Au Au1 0.12154(2) 0.61614(2) 0.08770(2) 0.01304(7) Uani d 1 . .
Br Br1 0.14892(6) 0.77340(3) 0.04695(3) 0.01770(10) Uani d 1 . .
P P1 0.26695(13) 0.42557(7) 0.23413(7) 0.00711(18) Uani d 1 . .
Se Se1 0.08490(6) 0.45875(3) 0.11646(3) 0.01459(10) Uani d 1 . .
C C1 0.2357(6) 0.5025(3) 0.3393(3) 0.0136(8) Uani d 1 . .
C C2 0.4942(6) 0.4238(3) 0.1859(4) 0.0164(9) Uani d 1 . .
C C3 0.1932(6) 0.3128(3) 0.2746(3) 0.0154(8) Uani d 1 . .
H H3 0.097130 0.325296 0.320828 0.018 Uiso calc 1 . .
C C11 0.3046(7) 0.4592(4) 0.4329(3) 0.0230(10) Uani d 1 . .
H H11A 0.426159 0.440626 0.424478 0.035 Uiso calc 1 . .
H H11B 0.233577 0.406181 0.448613 0.035 Uiso calc 1 . .
H H11C 0.297718 0.503428 0.485176 0.035 Uiso calc 1 . .
C C12 0.0399(6) 0.5180(3) 0.3520(3) 0.0161(9) Uani d 1 . .
H H12A 0.020744 0.557239 0.407602 0.024 Uiso calc 1 . .
H H12B -0.018259 0.459758 0.362172 0.024 Uiso calc 1 . .
H H12C -0.008252 0.546981 0.294382 0.024 Uiso calc 1 . .
C C13 0.3256(7) 0.5940(4) 0.3238(4) 0.0219(10) Uani d 1 . .
H H13A 0.290841 0.636186 0.374453 0.033 Uiso calc 1 . .
H H13B 0.291000 0.618631 0.261247 0.033 Uiso calc 1 . .
H H13C 0.452390 0.585811 0.325878 0.033 Uiso calc 1 . .
C C21 0.6313(7) 0.4103(5) 0.2660(5) 0.0351(15) Uani d 1 . .
H H21A 0.747563 0.406331 0.237691 0.053 Uiso calc 1 . .
H H21B 0.606056 0.354296 0.300892 0.053 Uiso calc 1 . .
H H21C 0.627351 0.461717 0.310332 0.053 Uiso calc 1 . .
C C22 0.5029(9) 0.3448(4) 0.1148(5) 0.0317(14) Uani d 1 . .
H H22A 0.414418 0.353206 0.064526 0.048 Uiso calc 1 . .
H H22B 0.481016 0.287862 0.148695 0.048 Uiso calc 1 . .
H H22C 0.618833 0.342905 0.085868 0.048 Uiso calc 1 . .
C C23 0.5365(6) 0.5109(3) 0.1325(4) 0.0178(9) Uani d 1 . .
H H23A 0.531425 0.562147 0.176989 0.027 Uiso calc 1 . .
H H23B 0.451477 0.519912 0.080555 0.027 Uiso calc 1 . .
H H23C 0.653900 0.506629 0.105615 0.027 Uiso calc 1 . .
C C31 0.3266(8) 0.2557(4) 0.3313(5) 0.0313(13) Uani d 1 . .
H H31A 0.266005 0.206696 0.364621 0.047 Uiso calc 1 . .
H H31B 0.386743 0.294200 0.378289 0.047 Uiso calc 1 . .
H H31C 0.411886 0.229995 0.287031 0.047 Uiso calc 1 . .
C C32 0.1103(10) 0.2537(4) 0.1965(4) 0.0336(14) Uani d 1 . .
H H32A 0.200364 0.233931 0.151647 0.050 Uiso calc 1 . .
H H32B 0.021462 0.288769 0.161767 0.050 Uiso calc 1 . .
H H32C 0.055888 0.200630 0.225905 0.050 Uiso calc 1 . .

loop_
_atom_site_aniso_label
_atom_site_aniso_U_11
_atom_site_aniso_U_22
_atom_site_aniso_U_33
_atom_site_aniso_U_12
_atom_site_aniso_U_13
_atom_site_aniso_U_23
Au1 0.01544(10) 0.01557(10) 0.00815(10) 0.00387(5) 0.00217(6) 0.00420(6)
Br1 0.0288(2) 0.0135(2) 0.0109(2) 0.00579(17) 0.00564(16) 0.00103(15)
P1 0.0098(4) 0.0051(4) 0.0064(4) -0.0002(3) 0.0019(3) 0.0002(3)
Se1 0.0162(2) 0.0180(2) 0.0094(2) -0.00575(16) -0.00396(15) 0.00316(16)
C1 0.017(2) 0.016(2) 0.0078(18) -0.0067(16) 0.0044(14) -0.0039(16)
C2 0.0135(19) 0.017(2) 0.019(2) 0.0043(16) 0.0093(16) 0.0048(18)
C3 0.024(2) 0.0070(18) 0.015(2) -0.0013(16) 0.0093(17) 0.0035(16)
C11 0.025(2) 0.035(3) 0.009(2) -0.009(2) -0.0027(17) 0.0015(19)
C12 0.023(2) 0.0109(19) 0.015(2) 0.0016(16) 0.0096(17) -0.0023(16)
C13 0.032(3) 0.017(2) 0.017(2) -0.0115(19) 0.0070(19) -0.0048(18)
C21 0.012(2) 0.060(4) 0.033(3) 0.008(2) 0.003(2) 0.025(3)
C22 0.043(3) 0.015(2) 0.037(3) 0.008(2) 0.028(3) -0.001(2)
C23 0.016(2) 0.019(2) 0.019(2) -0.0043(16) 0.0095(16) 0.0027(18)
C31 0.035(3) 0.018(2) 0.041(3) 0.013(2) 0.015(3) 0.018(2)
C32 0.064(4) 0.012(2) 0.025(3) -0.016(2) 0.012(3) -0.009(2)

loop_
_atom_type_symbol
_atom_type_description
_atom_type_scat_dispersion_real
_atom_type_scat_dispersion_imag
_atom_type_scat_source
C C 0.0033 0.0016 'International Tables Vol C Tables 4.2.6.8 and 6.1.1.4'
H H 0.0000 0.0000 'International Tables Vol C Tables 4.2.6.8 and 6.1.1.4'
P P 0.1023 0.0942 'International Tables Vol C Tables 4.2.6.8 and 6.1.1.4'
Se Se -0.0929 2.2259 'International Tables Vol C Tables 4.2.6.8 and 6.1.1.4'
Br Br -0.2901 2.4595 'International Tables Vol C Tables 4.2.6.8 and 6.1.1.4'
Au Au -2.0133 8.8022 'International Tables Vol C Tables 4.2.6.8 and 6.1.1.4'

loop_
_geom_angle_atom_site_label_1
_geom_angle_atom_site_label_2
_geom_angle_atom_site_label_3
_geom_angle_site_symmetry_1
_geom_angle_site_symmetry_3
_geom_angle
_geom_angle_publ_flag
Se1 Au1 Br1 . . 175.696(17) y
C3 P1 C1 . . 105.4(2) y
C3 P1 C2 . . 112.6(2) y
C1 P1 C2 . . 114.5(2) y
C3 P1 Se1 . . 103.58(16) y
C1 P1 Se1 . . 111.39(16) y
C2 P1 Se1 . . 108.73(16) y
P1 Se1 Au1 . . 105.58(3) y
C12 C1 C13 . . 109.1(4) ?
C12 C1 C11 . . 107.0(4) ?
C13 C1 C11 . . 109.5(4) ?
C12 C1 P1 . . 108.3(3) ?
C13 C1 P1 . . 111.4(3) ?
C11 C1 P1 . . 111.5(3) ?
C23 C2 C22 . . 108.4(4) ?
C23 C2 C21 . . 108.5(4) ?
C22 C2 C21 . . 109.7(5) ?
C23 C2 P1 . . 111.5(3) ?
C22 C2 P1 . . 106.8(4) ?
C21 C2 P1 . . 111.9(3) ?
C32 C3 C31 . . 108.9(5) ?
C32 C3 P1 . . 115.0(3) ?
C31 C3 P1 . . 116.6(4) ?
C32 C3 H3 . . 105.1 ?
C31 C3 H3 . . 105.1 ?
P1 C3 H3 . . 105.1 ?
C1 C11 H11A . . 109.5 ?
C1 C11 H11B . . 109.5 ?
H11A C11 H11B . . 109.5 ?
C1 C11 H11C . . 109.5 ?
H11A C11 H11C . . 109.5 ?
H11B C11 H11C . . 109.5 ?
C1 C12 H12A . . 109.5 ?
C1 C12 H12B . . 109.5 ?
H12A C12 H12B . . 109.5 ?
C1 C12 H12C . . 109.5 ?
H12A C12 H12C . . 109.5 ?
H12B C12 H12C . . 109.5 ?
C1 C13 H13A . . 109.5 ?
C1 C13 H13B . . 109.5 ?
H13A C13 H13B . . 109.5 ?
C1 C13 H13C . . 109.5 ?
H13A C13 H13C . . 109.5 ?
H13B C13 H13C . . 109.5 ?
C2 C21 H21A . . 109.5 ?
C2 C21 H21B . . 109.5 ?
H21A C21 H21B . . 109.5 ?
C2 C21 H21C . . 109.5 ?
H21A C21 H21C . . 109.5 ?
H21B C21 H21C . . 109.5 ?
C2 C22 H22A . . 109.5 ?
C2 C22 H22B . . 109.5 ?
H22A C22 H22B . . 109.5 ?
C2 C22 H22C . . 109.5 ?
H22A C22 H22C . . 109.5 ?
H22B C22 H22C . . 109.5 ?
C2 C23 H23A . . 109.5 ?
C2 C23 H23B . . 109.5 ?
H23A C23 H23B . . 109.5 ?
C2 C23 H23C . . 109.5 ?
H23A C23 H23C . . 109.5 ?
H23B C23 H23C . . 109.5 ?
C3 C31 H31A . . 109.5 ?
C3 C31 H31B . . 109.5 ?
H31A C31 H31B . . 109.5 ?
C3 C31 H31C . . 109.5 ?
H31A C31 H31C . . 109.5 ?
H31B C31 H31C . . 109.5 ?
C3 C32 H32A . . 109.5 ?
C3 C32 H32B . . 109.5 ?
H32A C32 H32B . . 109.5 ?
C3 C32 H32C . . 109.5 ?
H32A C32 H32C . . 109.5 ?
H32B C32 H32C . . 109.5 ?

loop_
_geom_bond_atom_site_label_1
_geom_bond_atom_site_label_2
_geom_bond_site_symmetry_2
_geom_bond_distance
_geom_bond_publ_flag
Au1 Se1 . 2.3761(5) y
Au1 Br1 . 2.4009(5) y
P1 C3 . 1.848(4) ?
P1 C1 . 1.873(4) ?
P1 C2 . 1.873(4) ?
P1 Se1 . 2.2013(11) y
C1 C12 . 1.531(6) ?
C1 C13 . 1.533(6) ?
C1 C11 . 1.544(7) ?
C2 C23 . 1.523(7) ?
C2 C22 . 1.532(7) ?
C2 C21 . 1.541(8) ?
C3 C32 . 1.531(7) ?
C3 C31 . 1.539(7) ?
C3 H3 . 1.0000 ?
C11 H11A . 0.9800 ?
C11 H11B . 0.9800 ?
C11 H11C . 0.9800 ?
C12 H12A . 0.9800 ?
C12 H12B . 0.9800 ?
C12 H12C . 0.9800 ?
C13 H13A . 0.9800 ?
C13 H13B . 0.9800 ?
C13 H13C . 0.9800 ?
C21 H21A . 0.9800 ?
C21 H21B . 0.9800 ?
C21 H21C . 0.9800 ?
C22 H22A . 0.9800 ?
C22 H22B . 0.9800 ?
C22 H22C . 0.9800 ?
C23 H23A . 0.9800 ?
C23 H23B . 0.9800 ?
C23 H23C . 0.9800 ?
C31 H31A . 0.9800 ?
C31 H31B . 0.9800 ?
C31 H31C . 0.9800 ?
C32 H32A . 0.9800 ?
C32 H32B . 0.9800 ?
C32 H32C . 0.9800 ?

loop_
_geom_hbond_atom_site_label_D
_geom_hbond_atom_site_label_H
_geom_hbond_atom_site_label_A
_geom_hbond_site_symmetry_A
_geom_hbond_distance_DH
_geom_hbond_distance_HA
_geom_hbond_distance_DA
_geom_hbond_angle_DHA
_geom_hbond_publ_flag
C13 H13B Au1 . 0.98 2.74 3.650(6) 154.9 yes
C23 H23B Au1 . 0.98 2.90 3.592(5) 128.0 yes
C32 H32B Se1 . 0.98 2.64 3.233(6) 119.5 yes
C3 H3 Br1 2_545 1.00 2.76 3.677(4) 153.1 yes
C13 H13A Br1 4_576 0.98 2.97 3.928(5) 167.0 yes
C21 H21B Br1 2_645 0.98 3.07 3.697(6) 123.4 yes
C22 H22C Br1 3_665 0.98 3.10 3.921(5) 142.2 yes

loop_
_geom_torsion_atom_site_label_1
_geom_torsion_atom_site_label_2
_geom_torsion_atom_site_label_3
_geom_torsion_atom_site_label_4
_geom_torsion_site_symmetry_1
_geom_torsion_site_symmetry_2
_geom_torsion_site_symmetry_3
_geom_torsion_site_symmetry_4
_geom_torsion
_geom_torsion_publ_flag
C3 P1 Se1 Au1 . . . . 165.57(15) y
C1 P1 Se1 Au1 . . . . 52.70(15) y
C2 P1 Se1 Au1 . . . . -74.43(17) y
C3 P1 C1 C12 . . . . -71.7(4) ?
C2 P1 C1 C12 . . . . 163.9(3) ?
Se1 P1 C1 C12 . . . . 40.0(3) ?
C3 P1 C1 C13 . . . . 168.3(4) ?
C2 P1 C1 C13 . . . . 43.9(4) ?
Se1 P1 C1 C13 . . . . -80.0(4) ?
C3 P1 C1 C11 . . . . 45.7(4) ?
C2 P1 C1 C11 . . . . -78.7(4) ?
Se1 P1 C1 C11 . . . . 157.4(3) ?
C3 P1 C2 C23 . . . . 166.9(3) ?
C1 P1 C2 C23 . . . . -72.6(4) ?
Se1 P1 C2 C23 . . . . 52.7(4) ?
C3 P1 C2 C22 . . . . 48.6(4) ?
C1 P1 C2 C22 . . . . 169.1(4) ?
Se1 P1 C2 C22 . . . . -65.6(4) ?
C3 P1 C2 C21 . . . . -71.4(5) ?
C1 P1 C2 C21 . . . . 49.1(5) ?
Se1 P1 C2 C21 . . . . 174.4(4) ?
C1 P1 C3 C32 . . . . 147.5(4) ?
C2 P1 C3 C32 . . . . -87.0(5) ?
Se1 P1 C3 C32 . . . . 30.3(4) ?
C1 P1 C3 C31 . . . . -83.3(4) ?
C2 P1 C3 C31 . . . . 42.2(4) ?
Se1 P1 C3 C31 . . . . 159.5(4) ?
